data_7214328
loop_
_publ_author_name
'Ovsyannikov, A.'
'Ferlay, S.'
'Solovieva, S. E.'
'Antipin, I. S.'
'Konovalov, A. I.'
'Kyritsakas, N.'
'Hosseini, M. W.'

_publ_section_title
;
 Molecular tectonics: generation of grid and porous diamondoid
 coordination networks by calixarene based tectons
;
_journal_issue 18
_journal_name_full CrystEngComm
_journal_page_first 3765
_journal_paper_doi 10.1039/c3ce42305k
_journal_volume 16
_journal_year 2014
_chemical_formula_moiety '2(C64 H68 Cl2 Fe N4 S8), C H4 O'
_chemical_formula_sum 'C129 H140 Cl4 Fe2 N8 O S16'
_chemical_formula_weight 2584.95
_chemical_name_systematic
;

 ?

;
_space_group_IT_number 2
_symmetry_cell_setting triclinic
_symmetry_space_group_name_Hall '-P 1'
_symmetry_space_group_name_H-M 'P -1'
_atom_sites_solution_hydrogens geom
_atom_sites_solution_primary direct
_atom_sites_solution_secondary difmap
_audit_creation_method SHELXL-97
_cell_angle_alpha 87.8170(10)
_cell_angle_beta 81.1830(10)
_cell_angle_gamma 66.3810(10)
_cell_formula_units_Z 1
_cell_length_a 11.4791(4)
_cell_length_b 14.2338(4)
_cell_length_c 21.6211(5)
_cell_measurement_reflns_used 9980
_cell_measurement_temperature 173(2)
_cell_measurement_theta_max 29.85
_cell_measurement_theta_min 2.91
_cell_volume 3197.45(16)
_computing_cell_refinement 'Bruker SMART'
_computing_data_collection 'Bruker SMART'
_computing_data_reduction 'Bruker SAINT'
_computing_molecular_graphics 'Bruker SHELXTL'
_computing_publication_material 'Bruker SHELXTL'
_computing_structure_refinement 'SHELXL-97 (Sheldrick, 1997)'
_computing_structure_solution 'SHELXS-97 (Sheldrick, 1990)'
_diffrn_ambient_temperature 173(2)
_diffrn_measured_fraction_theta_full 0.986
_diffrn_measured_fraction_theta_max 0.986
_diffrn_measurement_device_type 'CCD area detector'
_diffrn_measurement_method 'phi and omega scans'
_diffrn_radiation_monochromator graphite
_diffrn_radiation_source 'fine-focus sealed tube'
_diffrn_radiation_type MoK\a
_diffrn_radiation_wavelength 0.71073
_diffrn_reflns_av_R_equivalents 0.0235
_diffrn_reflns_av_sigmaI/netI 0.0229
_diffrn_reflns_limit_h_max 16
_diffrn_reflns_limit_h_min -16
_diffrn_reflns_limit_k_max 19
_diffrn_reflns_limit_k_min -19
_diffrn_reflns_limit_l_max 17
_diffrn_reflns_limit_l_min -26
_diffrn_reflns_number 60060
_diffrn_reflns_theta_full 29.91
_diffrn_reflns_theta_max 29.00
_diffrn_reflns_theta_min 1.81
_exptl_absorpt_coefficient_mu 0.624
_exptl_absorpt_correction_T_max 0.9695
_exptl_absorpt_correction_T_min 0.9517
_exptl_absorpt_correction_type multi-scan
_exptl_absorpt_process_details sadabs
_exptl_crystal_colour yellow
_exptl_crystal_density_diffrn 1.342
_exptl_crystal_density_meas ?
_exptl_crystal_density_method 'not measured'
_exptl_crystal_description prism
_exptl_crystal_F_000 1354
_exptl_crystal_size_max 0.08
_exptl_crystal_size_mid 0.07
_exptl_crystal_size_min 0.05
_refine_diff_density_max 2.092
_refine_diff_density_min -1.060
_refine_diff_density_rms 0.087
_refine_ls_extinction_method none
_refine_ls_goodness_of_fit_ref 1.033
_refine_ls_hydrogen_treatment constr
_refine_ls_matrix_type full
_refine_ls_number_parameters 747
_refine_ls_number_reflns 16744
_refine_ls_number_restraints 13
_refine_ls_restrained_S_all 1.041
_refine_ls_R_factor_all 0.0607
_refine_ls_R_factor_gt 0.0486
_refine_ls_shift/su_max 0.001
_refine_ls_shift/su_mean 0.000
_refine_ls_structure_factor_coef Fsqd
_refine_ls_weighting_details 'calc w=1/[\s^2^(Fo^2^)+(0.0815P)^2^+3.7781P] where P=(Fo^2^+2Fc^2^)/3'
_refine_ls_weighting_scheme calc
_refine_ls_wR_factor_gt 0.1368
_refine_ls_wR_factor_ref 0.1480
_reflns_number_gt 13901
_reflns_number_total 16744
_reflns_threshold_expression >2sigma(I)
_cod_data_source_file c3ce42305k.txt
_cod_data_source_block e2370a
_cod_depositor_comments
;
The following automatic conversions were performed:

'_symmetry_cell_setting' value 'Triclinic' changed to 'triclinic'
according to
/usr/data/users/saulius/crontab/automatic-downloads/rss-feeds/RSC/lib/dictionaries/cif_core.dic
dictionary named 'cif_core.dic' version 2.4.2 from 2011-04-26.

Automatic conversion script
Id: cif_fix_values 2281 2013-09-26 08:29:07Z andrius 

The following automatic conversions were performed:

'_exptl_crystal_density_meas' value 'none' was changed to '?' - the
value is perceived as not measured.

Automatic conversion script
Id: cif_fix_values 3008 2015-01-20 13:52:24Z robertas 
;
_cod_original_sg_symbol_H-M P-1
_cod_database_code 7214328

loop_
_symmetry_equiv_pos_as_xyz
'x, y, z'
'-x, -y, -z'

loop_
_atom_site_label
_atom_site_type_symbol
_atom_site_fract_x
_atom_site_fract_y
_atom_site_fract_z
_atom_site_U_iso_or_equiv
_atom_site_adp_type
_atom_site_occupancy
_atom_site_symmetry_multiplicity
_atom_site_calc_flag
_atom_site_refinement_flags
_atom_site_disorder_assembly
_atom_site_disorder_group
Fe1 Fe 1.0000 0.0000 0.0000 0.01920(10) Uani 1 2 d S . 1
Cl1 Cl 1.16273(5) -0.04271(4) 0.06669(3) 0.02848(13) Uani 1 1 d . A 1
Fe2 Fe 0.5000 1.0000 0.5000 0.02362(11) Uani 1 2 d S . 1
Cl2 Cl 0.72257(6) 0.90570(5) 0.45973(3) 0.03376(14) Uani 1 1 d . B 1
S1 S 0.99114(6) 0.37687(5) 0.07865(3) 0.02923(14) Uani 1 1 d . C 1
C1 C 0.8432(2) 0.44408(17) 0.12781(11) 0.0228(4) Uani 1 1 d . C 1
C2 C 0.8092(2) 0.41776(16) 0.18892(11) 0.0211(4) Uani 1 1 d . C 1
C3 C 0.6827(2) 0.47535(16) 0.21897(11) 0.0203(4) Uani 1 1 d . C 1
C4 C 0.5936(2) 0.54910(16) 0.18635(12) 0.0231(4) Uani 1 1 d . C 1
H4 H 0.5081 0.5847 0.2069 0.028 Uiso 1 1 calc R C 1
C5 C 0.6263(2) 0.57211(17) 0.12452(12) 0.0241(4) Uani 1 1 d . C 1
C6 C 0.7529(2) 0.51997(18) 0.09675(12) 0.0252(5) Uani 1 1 d . C 1
H6 H 0.7790 0.5364 0.0554 0.030 Uiso 1 1 calc R C 1
S5 S 0.92151(5) 0.31437(4) 0.22495(3) 0.02522(12) Uani 1 1 d . C 1
C7 C 0.8458(3) 0.22223(17) 0.23204(12) 0.0284(5) Uani 1 1 d . C 1
H7A H 0.9082 0.1551 0.2439 0.034 Uiso 1 1 calc R C 1
H7B H 0.7713 0.2460 0.2660 0.034 Uiso 1 1 calc R C 1
C8 C 0.8014(2) 0.20862(16) 0.17285(12) 0.0246(5) Uani 1 1 d . C 1
C9 C 0.8855(2) 0.13855(16) 0.12632(12) 0.0247(5) Uani 1 1 d . C 1
H9 H 0.9707 0.0988 0.1340 0.030 Uiso 1 1 calc R C 1
N1 N 0.85369(18) 0.12392(14) 0.07173(10) 0.0230(4) Uani 1 1 d . C 1
C10 C 0.7340(2) 0.18302(18) 0.06088(13) 0.0277(5) Uani 1 1 d . C 1
H10 H 0.7099 0.1748 0.0220 0.033 Uiso 1 1 calc R C 1
C11 C 0.6441(2) 0.2554(2) 0.10399(14) 0.0335(6) Uani 1 1 d . C 1
H11 H 0.5605 0.2962 0.0946 0.040 Uiso 1 1 calc R C 1
C12 C 0.6783(2) 0.26737(19) 0.16093(13) 0.0308(5) Uani 1 1 d . C 1
H12 H 0.6176 0.3155 0.1915 0.037 Uiso 1 1 calc R C 1
C13 C 0.5249(2) 0.6533(2) 0.09065(14) 0.0316(5) Uani 1 1 d . C 1
C14 C 0.5826(3) 0.6776(3) 0.02639(16) 0.0434(7) Uani 1 1 d . C 1
H14A H 0.6204 0.6155 -0.0004 0.065 Uiso 1 1 calc R C 1
H14B H 0.6493 0.7019 0.0316 0.065 Uiso 1 1 calc R C 1
H14C H 0.5148 0.7310 0.0070 0.065 Uiso 1 1 calc R C 1
C15 C 0.4222(3) 0.6156(3) 0.0813(2) 0.0576(10) Uani 1 1 d . C 1
H15A H 0.3555 0.6688 0.0612 0.086 Uiso 1 1 calc R C 1
H15B H 0.3836 0.6004 0.1220 0.086 Uiso 1 1 calc R C 1
H15C H 0.4612 0.5533 0.0547 0.086 Uiso 1 1 calc R C 1
C16 C 0.4615(3) 0.7528(2) 0.13058(17) 0.0493(8) Uani 1 1 d . C 1
H16A H 0.5279 0.7751 0.1395 0.074 Uiso 1 1 calc R C 1
H16B H 0.4156 0.7406 0.1700 0.074 Uiso 1 1 calc R C 1
H16C H 0.4008 0.8062 0.1077 0.074 Uiso 1 1 calc R C 1
S2 S 0.61518(5) 0.44900(4) 0.29366(3) 0.02291(12) Uani 1 1 d . C 1
C17 C 0.7232(2) 0.43762(17) 0.34704(11) 0.0224(4) Uani 1 1 d . C 1
C18 C 0.7651(2) 0.51465(16) 0.35863(11) 0.0216(4) Uani 1 1 d . C 1
C19 C 0.8492(2) 0.49429(17) 0.40318(11) 0.0230(4) Uani 1 1 d . C 1
C20 C 0.8807(3) 0.4048(2) 0.43724(13) 0.0291(5) Uani 1 1 d . C 1
H20 H 0.9374 0.3931 0.4671 0.035 Uiso 1 1 calc R C 1
C21 C 0.8316(3) 0.3319(2) 0.42882(13) 0.0310(5) Uani 1 1 d . C 1
C22 C 0.7538(2) 0.34968(18) 0.38282(12) 0.0276(5) Uani 1 1 d . C 1
H22 H 0.7204 0.3006 0.3755 0.033 Uiso 1 1 calc R C 1
S6 S 0.71327(6) 0.63422(4) 0.32156(3) 0.03034(14) Uani 1 1 d . C 1
C23 C 0.5387(3) 0.6778(2) 0.3426(2) 0.0496(9) Uani 1 1 d . C 1
H23A H 0.5032 0.6627 0.3071 0.059 Uiso 1 1 calc R C 1
H23B H 0.5199 0.6388 0.3788 0.059 Uiso 1 1 calc R C 1
C24 C 0.4728(3) 0.7901(2) 0.35877(15) 0.0364(6) Uani 1 1 d . C 1
C25 C 0.5080(3) 0.83457(18) 0.40465(14) 0.0321(5) Uani 1 1 d . C 1
H25 H 0.5816 0.7934 0.4230 0.039 Uiso 1 1 calc R C 1
N2 N 0.4438(2) 0.93226(16) 0.42450(11) 0.0295(4) Uani 1 1 d . C 1
C26 C 0.3415(3) 0.9899(2) 0.39753(15) 0.0367(6) Uani 1 1 d . C 1
H26 H 0.2948 1.0594 0.4112 0.044 Uiso 1 1 calc R C 1
C27 C 0.3012(3) 0.9528(2) 0.35073(16) 0.0442(7) Uani 1 1 d . C 1
H27 H 0.2286 0.9961 0.3324 0.053 Uiso 1 1 calc R C 1
C28 C 0.3677(3) 0.8517(2) 0.33082(16) 0.0441(7) Uani 1 1 d . C 1
H28 H 0.3420 0.8247 0.2984 0.053 Uiso 1 1 calc R C 1
C29 C 0.8684(4) 0.2337(3) 0.46659(19) 0.0555(10) Uani 1 1 d D C 1
C30 C 1.0093(8) 0.1726(6) 0.4529(5) 0.0858(17) Uani 0.563(6) 1 d PD C 1
H30A H 1.0544 0.2069 0.4720 0.129 Uiso 0.563(6) 1 calc PR C 1
H30B H 1.0366 0.1664 0.4075 0.129 Uiso 0.563(6) 1 calc PR C 1
H30C H 1.0298 0.1041 0.4701 0.129 Uiso 0.563(6) 1 calc PR C 1
C31 C 0.8282(10) 0.2709(6) 0.5394(4) 0.0858(17) Uani 0.563(6) 1 d PD C 1
H31A H 0.8331 0.2123 0.5657 0.129 Uiso 0.563(6) 1 calc PR C 1
H31B H 0.7401 0.3235 0.5460 0.129 Uiso 0.563(6) 1 calc PR C 1
H31C H 0.8871 0.2996 0.5506 0.129 Uiso 0.563(6) 1 calc PR C 1
C32 C 0.7934(11) 0.1691(9) 0.4578(6) 0.0858(17) Uani 0.563(6) 1 d PD C 1
H32A H 0.8204 0.1088 0.4842 0.129 Uiso 0.563(6) 1 calc PR C 1
H32B H 0.8103 0.1469 0.4138 0.129 Uiso 0.563(6) 1 calc PR C 1
H32C H 0.7012 0.2101 0.4698 0.129 Uiso 0.563(6) 1 calc PR C 1
S3 S 0.90692(6) 0.58463(5) 0.42564(3) 0.02542(12) Uani 1 1 d . . .
C33 C 0.9948(2) 0.60928(17) 0.35639(11) 0.0223(4) Uani 1 1 d . C .
C34 C 1.1024(2) 0.53219(16) 0.32154(12) 0.0249(5) Uani 1 1 d . . .
C35 C 1.1678(2) 0.56249(16) 0.27020(12) 0.0258(5) Uani 1 1 d . C .
C36 C 1.1326(2) 0.66662(17) 0.25663(12) 0.0276(5) Uani 1 1 d . . .
H36 H 1.1812 0.6854 0.2226 0.033 Uiso 1 1 calc R C .
C37 C 1.0284(2) 0.74297(17) 0.29167(12) 0.0261(5) Uani 1 1 d . C .
C38 C 0.9594(2) 0.71212(16) 0.34133(12) 0.0241(4) Uani 1 1 d . . .
H38 H 0.8864 0.7626 0.3654 0.029 Uiso 1 1 calc R C .
S7 S 1.15640(7) 0.40112(5) 0.34178(4) 0.03869(17) Uani 1 1 d . C .
C39 C 1.2697(4) 0.3982(2) 0.39553(18) 0.0619(11) Uani 1 1 d . . .
H39A H 1.3028 0.4520 0.3844 0.074 Uiso 1 1 calc R C .
H39B H 1.2248 0.4114 0.4392 0.074 Uiso 1 1 calc R . .
C40 C 1.3786(4) 0.2949(2) 0.38968(16) 0.0439(7) Uani 1 1 d . C .
C41 C 1.3909(3) 0.2226(2) 0.43618(14) 0.0397(7) Uani 1 1 d . . .
H41 H 1.3276 0.2399 0.4725 0.048 Uiso 1 1 calc R C .
N3 N 1.4879(2) 0.12959(16) 0.43193(11) 0.0301(4) Uani 1 1 d . . .
C42 C 1.5757(3) 0.1072(2) 0.38012(14) 0.0368(6) Uani 1 1 d . . .
H42 H 1.6461 0.0422 0.3766 0.044 Uiso 1 1 calc R C .
C43 C 1.5688(3) 0.1741(3) 0.33168(16) 0.0455(7) Uani 1 1 d . C .
H43 H 1.6324 0.1550 0.2955 0.055 Uiso 1 1 calc R . .
C44 C 1.4681(4) 0.2690(3) 0.33663(16) 0.0454(8) Uani 1 1 d . . .
H44 H 1.4607 0.3160 0.3036 0.055 Uiso 1 1 calc R C .
C45 C 0.9826(3) 0.85624(17) 0.27466(13) 0.0321(6) Uani 1 1 d . . .
C46 C 0.9765(4) 0.9205(2) 0.33087(15) 0.0423(7) Uani 1 1 d . C .
H46A H 1.0624 0.8980 0.3428 0.063 Uiso 1 1 calc R . .
H46B H 0.9171 0.9118 0.3661 0.063 Uiso 1 1 calc R . .
H46C H 0.9461 0.9929 0.3199 0.063 Uiso 1 1 calc R . .
C47 C 1.0721(4) 0.8745(2) 0.21979(16) 0.0534(10) Uani 1 1 d . C .
H47A H 1.1596 0.8491 0.2301 0.080 Uiso 1 1 calc R . .
H47B H 1.0419 0.9482 0.2119 0.080 Uiso 1 1 calc R . .
H47C H 1.0720 0.8380 0.1823 0.080 Uiso 1 1 calc R . .
C48 C 0.8475(4) 0.8906(3) 0.2567(2) 0.0575(10) Uani 1 1 d . C .
H48A H 0.8164 0.9630 0.2455 0.086 Uiso 1 1 calc R . .
H48B H 0.7890 0.8819 0.2923 0.086 Uiso 1 1 calc R . .
H48C H 0.8509 0.8489 0.2209 0.086 Uiso 1 1 calc R . .
S4 S 1.30267(6) 0.47457(4) 0.22008(3) 0.02796(13) Uani 1 1 d . . .
C49 C 1.2481(2) 0.39123(16) 0.18496(12) 0.0229(4) Uani 1 1 d . C .
C50 C 1.1411(2) 0.42439(16) 0.15372(11) 0.0232(4) Uani 1 1 d . . .
C51 C 1.1183(2) 0.34971(17) 0.12258(11) 0.0236(4) Uani 1 1 d . C .
C52 C 1.2033(2) 0.24701(17) 0.12089(12) 0.0254(5) Uani 1 1 d . . .
H52 H 1.1883 0.1986 0.0978 0.030 Uiso 1 1 calc R C .
C53 C 1.3095(2) 0.21347(16) 0.15203(12) 0.0247(5) Uani 1 1 d . C .
C54 C 1.3298(2) 0.28697(17) 0.18432(12) 0.0257(5) Uani 1 1 d . . .
H54 H 1.4011 0.2659 0.2065 0.031 Uiso 1 1 calc R C .
S8 S 1.03160(6) 0.55434(4) 0.15805(3) 0.03201(15) Uani 1 1 d . C .
C55 C 1.0781(2) 0.60055(19) 0.08370(14) 0.0344(6) Uani 1 1 d . . .
H55A H 1.1647 0.6007 0.0818 0.041 Uiso 1 1 calc R C .
H55B H 1.0807 0.5554 0.0493 0.041 Uiso 1 1 calc R . .
C56 C 0.9808(2) 0.70800(17) 0.07664(12) 0.0257(5) Uani 1 1 d . C .
C57 C 1.0194(2) 0.78528(17) 0.05460(12) 0.0258(5) Uani 1 1 d . . .
H57 H 1.1089 0.7697 0.0460 0.031 Uiso 1 1 calc R C .
N4 N 0.93699(19) 0.88107(14) 0.04471(10) 0.0246(4) Uani 1 1 d . . .
C58 C 0.8119(3) 0.9022(2) 0.05769(17) 0.0404(7) Uani 1 1 d . . .
H58 H 0.7523 0.9693 0.0505 0.048 Uiso 1 1 calc R C .
C59 C 0.7653(3) 0.8310(2) 0.0810(2) 0.0601(12) Uani 1 1 d . C .
H59 H 0.6752 0.8494 0.0906 0.072 Uiso 1 1 calc R . .
C60 C 0.8502(3) 0.7325(2) 0.09053(18) 0.0430(8) Uani 1 1 d . . .
H60 H 0.8193 0.6822 0.1064 0.052 Uiso 1 1 calc R C .
C61 C 1.3909(3) 0.09801(17) 0.15315(14) 0.0327(6) Uani 1 1 d . . .
C62 C 1.3042(4) 0.0467(2) 0.18641(18) 0.0471(8) Uani 1 1 d . C .
H62A H 1.2630 0.0806 0.2273 0.071 Uiso 1 1 calc R . .
H62B H 1.3563 -0.0259 0.1922 0.071 Uiso 1 1 calc R . .
H62C H 1.2380 0.0528 0.1609 0.071 Uiso 1 1 calc R . .
C63 C 1.5048(3) 0.0735(2) 0.1884(2) 0.0516(9) Uani 1 1 d . C .
H63A H 1.5584 0.1089 0.1693 0.077 Uiso 1 1 calc R . .
H63B H 1.5560 -0.0007 0.1864 0.077 Uiso 1 1 calc R . .
H63C H 1.4731 0.0964 0.2323 0.077 Uiso 1 1 calc R . .
C64 C 1.4399(3) 0.0555(2) 0.08549(17) 0.0463(8) Uani 1 1 d . C .
H64A H 1.3665 0.0704 0.0632 0.070 Uiso 1 1 calc R . .
H64B H 1.4889 -0.0188 0.0859 0.070 Uiso 1 1 calc R . .
H64C H 1.4954 0.0880 0.0643 0.070 Uiso 1 1 calc R . .
C65 C 0.4847(7) 0.3720(8) 0.4976(4) 0.064(2) Uani 0.50 1 d PD . .
H65A H 0.5532 0.3451 0.5237 0.096 Uiso 0.50 1 calc PR . .
H65B H 0.5153 0.3371 0.4564 0.096 Uiso 0.50 1 calc PR . .
H65C H 0.4096 0.3600 0.5178 0.096 Uiso 0.50 1 calc PR . .
O1 O 0.4533(4) 0.4686(5) 0.4910(2) 0.0571(14) Uani 0.50 1 d PD . .
H1 H 0.4123 0.4882 0.4606 0.086 Uiso 0.50 1 calc PR . .
C30A C 0.9270(14) 0.2356(8) 0.5225(5) 0.0858(17) Uani 0.437(6) 1 d PD C 2
H30D H 0.9186 0.1833 0.5515 0.129 Uiso 0.437(6) 1 calc PR C 2
H30E H 0.8829 0.3034 0.5433 0.129 Uiso 0.437(6) 1 calc PR C 2
H30F H 1.0182 0.2216 0.5099 0.129 Uiso 0.437(6) 1 calc PR C 2
C32A C 0.7661(13) 0.1918(12) 0.4744(8) 0.0858(17) Uani 0.437(6) 1 d PD C 2
H32D H 0.7949 0.1277 0.4973 0.129 Uiso 0.437(6) 1 calc PR C 2
H32E H 0.7499 0.1785 0.4331 0.129 Uiso 0.437(6) 1 calc PR C 2
H32F H 0.6868 0.2418 0.4978 0.129 Uiso 0.437(6) 1 calc PR C 2
C31A C 0.9911(10) 0.1491(7) 0.4181(5) 0.0858(17) Uani 0.437(6) 1 d PD C 2
H31D H 1.0521 0.1797 0.4019 0.129 Uiso 0.437(6) 1 calc PR C 2
H31E H 0.9581 0.1310 0.3832 0.129 Uiso 0.437(6) 1 calc PR C 2
H31F H 1.0347 0.0872 0.4410 0.129 Uiso 0.437(6) 1 calc PR C 2

loop_
_atom_site_aniso_label
_atom_site_aniso_U_11
_atom_site_aniso_U_22
_atom_site_aniso_U_33
_atom_site_aniso_U_23
_atom_site_aniso_U_13
_atom_site_aniso_U_12
Fe1 0.0213(2) 0.01557(18) 0.0190(3) 0.00226(15) -0.00729(16) -0.00429(15)
Cl1 0.0266(3) 0.0289(3) 0.0249(3) -0.0017(2) -0.0111(2) -0.0030(2)
Fe2 0.0257(2) 0.0178(2) 0.0231(3) -0.00049(16) -0.00432(17) -0.00398(16)
Cl2 0.0284(3) 0.0287(3) 0.0359(4) -0.0042(2) -0.0015(2) -0.0036(2)
S1 0.0275(3) 0.0311(3) 0.0197(3) -0.0034(2) -0.0070(2) -0.0004(2)
C1 0.0254(10) 0.0210(9) 0.0196(12) -0.0007(8) -0.0080(8) -0.0050(8)
C2 0.0241(10) 0.0175(9) 0.0207(12) -0.0001(8) -0.0103(8) -0.0046(7)
C3 0.0250(10) 0.0190(9) 0.0180(12) -0.0008(7) -0.0077(8) -0.0081(8)
C4 0.0222(9) 0.0206(9) 0.0257(13) 0.0003(8) -0.0082(8) -0.0061(8)
C5 0.0242(10) 0.0201(9) 0.0273(14) 0.0040(8) -0.0114(9) -0.0058(8)
C6 0.0281(11) 0.0254(10) 0.0204(13) 0.0038(8) -0.0092(9) -0.0071(9)
S5 0.0263(3) 0.0223(2) 0.0247(3) 0.0046(2) -0.0114(2) -0.0049(2)
C7 0.0396(13) 0.0194(10) 0.0228(14) 0.0009(8) -0.0057(10) -0.0080(9)
C8 0.0311(11) 0.0174(9) 0.0241(13) 0.0002(8) -0.0042(9) -0.0086(8)
C9 0.0275(10) 0.0180(9) 0.0248(13) 0.0014(8) -0.0053(9) -0.0048(8)
N1 0.0261(9) 0.0175(8) 0.0230(11) -0.0003(7) -0.0042(7) -0.0060(7)
C10 0.0271(11) 0.0257(11) 0.0284(14) -0.0023(9) -0.0072(9) -0.0072(9)
C11 0.0232(11) 0.0315(12) 0.0412(17) -0.0103(11) -0.0072(10) -0.0043(9)
C12 0.0276(11) 0.0270(11) 0.0343(15) -0.0100(10) -0.0003(10) -0.0078(9)
C13 0.0253(11) 0.0328(12) 0.0341(16) 0.0131(10) -0.0140(10) -0.0068(9)
C14 0.0369(14) 0.0495(17) 0.0371(19) 0.0200(13) -0.0149(12) -0.0086(12)
C15 0.0519(19) 0.081(3) 0.063(3) 0.041(2) -0.0427(18) -0.0421(19)
C16 0.0439(16) 0.0297(13) 0.055(2) 0.0112(13) -0.0087(14) 0.0050(12)
S2 0.0266(3) 0.0246(2) 0.0197(3) 0.0001(2) -0.0074(2) -0.0112(2)
C17 0.0275(10) 0.0224(10) 0.0182(12) 0.0000(8) -0.0060(8) -0.0098(8)
C18 0.0256(10) 0.0197(9) 0.0190(12) 0.0004(8) -0.0038(8) -0.0086(8)
C19 0.0275(10) 0.0262(10) 0.0188(12) -0.0001(8) -0.0045(8) -0.0141(8)
C20 0.0364(12) 0.0336(12) 0.0258(14) 0.0088(10) -0.0149(10) -0.0199(10)
C21 0.0417(14) 0.0306(12) 0.0297(15) 0.0112(10) -0.0170(11) -0.0207(11)
C22 0.0365(12) 0.0258(11) 0.0264(14) 0.0038(9) -0.0103(10) -0.0170(9)
S6 0.0382(3) 0.0191(2) 0.0339(4) 0.0030(2) -0.0142(3) -0.0088(2)
C23 0.0357(14) 0.0257(12) 0.087(3) -0.0151(14) -0.0243(15) -0.0048(11)
C24 0.0367(13) 0.0239(11) 0.0458(18) -0.0066(11) -0.0138(12) -0.0061(10)
C25 0.0349(12) 0.0220(11) 0.0380(16) 0.0018(10) -0.0145(11) -0.0068(9)
N2 0.0324(10) 0.0229(9) 0.0306(13) -0.0017(8) -0.0080(8) -0.0070(8)
C26 0.0390(14) 0.0242(11) 0.0396(17) -0.0042(10) -0.0142(12) -0.0018(10)
C27 0.0444(16) 0.0315(13) 0.050(2) -0.0031(12) -0.0243(14) -0.0013(11)
C28 0.0455(16) 0.0343(14) 0.049(2) -0.0095(13) -0.0227(14) -0.0057(12)
C29 0.081(2) 0.0497(18) 0.064(3) 0.0377(17) -0.052(2) -0.0443(18)
C30 0.118(4) 0.068(3) 0.107(4) 0.056(3) -0.070(3) -0.060(3)
C31 0.118(4) 0.068(3) 0.107(4) 0.056(3) -0.070(3) -0.060(3)
C32 0.118(4) 0.068(3) 0.107(4) 0.056(3) -0.070(3) -0.060(3)
S3 0.0342(3) 0.0288(3) 0.0191(3) -0.0017(2) -0.0047(2) -0.0182(2)
C33 0.0272(10) 0.0211(9) 0.0210(12) 0.0006(8) -0.0050(8) -0.0115(8)
C34 0.0283(11) 0.0165(9) 0.0294(14) -0.0003(8) -0.0023(9) -0.0092(8)
C35 0.0278(10) 0.0173(9) 0.0306(14) -0.0024(8) -0.0009(9) -0.0083(8)
C36 0.0354(12) 0.0195(10) 0.0269(14) -0.0001(8) 0.0002(9) -0.0116(9)
C37 0.0359(12) 0.0171(9) 0.0242(13) -0.0004(8) -0.0057(9) -0.0090(8)
C38 0.0307(11) 0.0173(9) 0.0225(13) -0.0019(8) -0.0043(9) -0.0074(8)
S7 0.0414(3) 0.0170(3) 0.0518(5) 0.0034(2) 0.0055(3) -0.0103(2)
C39 0.104(3) 0.0258(14) 0.040(2) 0.0032(12) -0.032(2) -0.0017(16)
C40 0.071(2) 0.0218(11) 0.0375(18) 0.0050(11) -0.0210(15) -0.0125(12)
C41 0.0572(18) 0.0228(11) 0.0302(16) 0.0026(10) -0.0099(12) -0.0057(11)
N3 0.0386(11) 0.0228(9) 0.0284(13) 0.0051(8) -0.0090(9) -0.0107(8)
C42 0.0328(13) 0.0459(15) 0.0357(17) 0.0107(12) -0.0109(11) -0.0186(11)
C43 0.0420(15) 0.066(2) 0.0409(19) 0.0205(15) -0.0137(13) -0.0333(15)
C44 0.070(2) 0.0475(17) 0.0383(19) 0.0189(13) -0.0256(15) -0.0392(16)
C45 0.0475(15) 0.0168(10) 0.0257(14) 0.0022(8) -0.0024(11) -0.0073(9)
C46 0.069(2) 0.0229(11) 0.0347(17) -0.0020(10) 0.0007(14) -0.0216(13)
C47 0.083(3) 0.0232(12) 0.0358(19) 0.0071(11) 0.0118(16) -0.0108(14)
C48 0.063(2) 0.0330(15) 0.067(3) 0.0090(15) -0.0307(19) -0.0028(14)
S4 0.0260(3) 0.0202(2) 0.0366(4) -0.0047(2) 0.0024(2) -0.0103(2)
C49 0.0234(10) 0.0163(9) 0.0256(13) -0.0005(8) 0.0008(8) -0.0059(8)
C50 0.0249(10) 0.0159(9) 0.0219(13) 0.0017(8) -0.0007(8) -0.0021(7)
C51 0.0237(10) 0.0215(10) 0.0196(12) 0.0004(8) -0.0033(8) -0.0029(8)
C52 0.0264(10) 0.0194(10) 0.0251(13) -0.0028(8) -0.0054(9) -0.0028(8)
C53 0.0244(10) 0.0163(9) 0.0285(14) -0.0010(8) -0.0049(9) -0.0027(8)
C54 0.0221(10) 0.0185(9) 0.0333(14) -0.0009(8) -0.0061(9) -0.0040(8)
S8 0.0384(3) 0.0174(2) 0.0265(4) 0.0017(2) -0.0029(2) 0.0021(2)
C55 0.0282(11) 0.0211(10) 0.0412(17) 0.0089(10) 0.0027(10) -0.0003(9)
C56 0.0264(10) 0.0183(9) 0.0294(14) 0.0041(8) -0.0070(9) -0.0051(8)
C57 0.0225(10) 0.0224(10) 0.0286(14) 0.0063(9) -0.0048(8) -0.0052(8)
N4 0.0249(9) 0.0190(8) 0.0278(12) 0.0044(7) -0.0053(7) -0.0066(7)
C58 0.0256(12) 0.0217(11) 0.071(2) 0.0131(12) -0.0105(12) -0.0059(9)
C59 0.0212(12) 0.0320(14) 0.124(4) 0.0295(18) -0.0143(16) -0.0092(11)
C60 0.0291(12) 0.0237(12) 0.079(2) 0.0175(13) -0.0150(13) -0.0121(10)
C61 0.0334(12) 0.0149(9) 0.0453(17) -0.0018(9) -0.0165(11) -0.0010(8)
C62 0.064(2) 0.0257(13) 0.056(2) 0.0101(12) -0.0211(16) -0.0191(13)
C63 0.0497(17) 0.0213(12) 0.079(3) -0.0021(13) -0.0373(17) 0.0006(11)
C64 0.0399(15) 0.0264(12) 0.056(2) -0.0129(12) -0.0095(13) 0.0063(11)
C65 0.049(4) 0.109(7) 0.040(4) -0.028(4) 0.008(3) -0.042(4)
O1 0.032(2) 0.104(5) 0.037(3) -0.023(3) 0.0009(18) -0.030(3)
C30A 0.118(4) 0.068(3) 0.107(4) 0.056(3) -0.070(3) -0.060(3)
C32A 0.118(4) 0.068(3) 0.107(4) 0.056(3) -0.070(3) -0.060(3)
C31A 0.118(4) 0.068(3) 0.107(4) 0.056(3) -0.070(3) -0.060(3)

loop_
_atom_type_symbol
_atom_type_description
_atom_type_scat_dispersion_real
_atom_type_scat_dispersion_imag
_atom_type_scat_source
C C 0.0033 0.0016 'International Tables Vol C Tables 4.2.6.8 and 6.1.1.4'
H H 0.0000 0.0000 'International Tables Vol C Tables 4.2.6.8 and 6.1.1.4'
N N 0.0061 0.0033 'International Tables Vol C Tables 4.2.6.8 and 6.1.1.4'
S S 0.1246 0.1234 'International Tables Vol C Tables 4.2.6.8 and 6.1.1.4'
Cl Cl 0.1484 0.1585 'International Tables Vol C Tables 4.2.6.8 and 6.1.1.4'
Fe Fe 0.3463 0.8444 'International Tables Vol C Tables 4.2.6.8 and 6.1.1.4'
O O 0.0106 0.0060 'International Tables Vol C Tables 4.2.6.8 and 6.1.1.4'

loop_
_geom_angle_atom_site_label_1
_geom_angle_atom_site_label_2
_geom_angle_atom_site_label_3
_geom_angle
_geom_angle_site_symmetry_1
_geom_angle_site_symmetry_3
N4 Fe1 N4 179.999(1) 2_765 1_545
N4 Fe1 N1 91.11(7) 2_765 2_755
N4 Fe1 N1 88.89(7) 1_545 2_755
N4 Fe1 N1 88.89(7) 2_765 .
N4 Fe1 N1 91.10(7) 1_545 .
N1 Fe1 N1 180.0 2_755 .
N4 Fe1 Cl1 89.82(6) 2_765 .
N4 Fe1 Cl1 90.18(5) 1_545 .
N1 Fe1 Cl1 88.86(5) 2_755 .
N1 Fe1 Cl1 91.14(5) . .
N4 Fe1 Cl1 90.18(5) 2_765 2_755
N4 Fe1 Cl1 89.81(5) 1_545 2_755
N1 Fe1 Cl1 91.14(5) 2_755 2_755
N1 Fe1 Cl1 88.86(5) . 2_755
Cl1 Fe1 Cl1 179.999(2) . 2_755
N2 Fe2 N2 179.998(1) . 2_676
N2 Fe2 N3 85.38(8) . 1_465
N2 Fe2 N3 94.62(8) 2_676 1_465
N2 Fe2 N3 94.62(8) . 2_766
N2 Fe2 N3 85.38(8) 2_676 2_766
N3 Fe2 N3 179.999(2) 1_465 2_766
N2 Fe2 Cl2 90.11(6) . .
N2 Fe2 Cl2 89.89(6) 2_676 .
N3 Fe2 Cl2 91.36(6) 1_465 .
N3 Fe2 Cl2 88.64(6) 2_766 .
N2 Fe2 Cl2 89.89(6) . 2_676
N2 Fe2 Cl2 90.11(6) 2_676 2_676
N3 Fe2 Cl2 88.64(6) 1_465 2_676
N3 Fe2 Cl2 91.36(6) 2_766 2_676
Cl2 Fe2 Cl2 180.00(3) . 2_676
C51 S1 C1 108.71(11) . .
C6 C1 C2 120.9(2) . .
C6 C1 S1 113.09(18) . .
C2 C1 S1 125.42(17) . .
C1 C2 C3 117.28(19) . .
C1 C2 S5 120.08(17) . .
C3 C2 S5 122.63(18) . .
C4 C3 C2 120.4(2) . .
C4 C3 S2 113.95(17) . .
C2 C3 S2 124.87(17) . .
C5 C4 C3 122.0(2) . .
C5 C4 H4 119.0 . .
C3 C4 H4 119.0 . .
C6 C5 C4 117.1(2) . .
C6 C5 C13 122.8(2) . .
C4 C5 C13 120.0(2) . .
C5 C6 C1 122.0(2) . .
C5 C6 H6 119.0 . .
C1 C6 H6 119.0 . .
C2 S5 C7 101.42(11) . .
C8 C7 S5 112.73(17) . .
C8 C7 H7A 109.0 . .
S5 C7 H7A 109.0 . .
C8 C7 H7B 109.0 . .
S5 C7 H7B 109.0 . .
H7A C7 H7B 107.8 . .
C12 C8 C9 117.6(2) . .
C12 C8 C7 121.7(2) . .
C9 C8 C7 120.7(2) . .
N1 C9 C8 124.1(2) . .
N1 C9 H9 118.0 . .
C8 C9 H9 118.0 . .
C9 N1 C10 117.2(2) . .
C9 N1 Fe1 120.65(15) . .
C10 N1 Fe1 122.14(17) . .
N1 C10 C11 122.9(2) . .
N1 C10 H10 118.6 . .
C11 C10 H10 118.6 . .
C12 C11 C10 118.8(2) . .
C12 C11 H11 120.6 . .
C10 C11 H11 120.6 . .
C8 C12 C11 119.4(2) . .
C8 C12 H12 120.3 . .
C11 C12 H12 120.3 . .
C15 C13 C5 109.6(2) . .
C15 C13 C14 108.4(3) . .
C5 C13 C14 112.4(2) . .
C15 C13 C16 108.8(3) . .
C5 C13 C16 109.4(2) . .
C14 C13 C16 108.2(2) . .
C3 S2 C17 107.90(11) . .
C22 C17 C18 120.9(2) . .
C22 C17 S2 114.68(17) . .
C18 C17 S2 124.10(18) . .
C17 C18 C19 117.1(2) . .
C17 C18 S6 122.81(18) . .
C19 C18 S6 120.08(16) . .
C20 C19 C18 120.7(2) . .
C20 C19 S3 115.85(18) . .
C18 C19 S3 123.10(17) . .
C19 C20 C21 122.0(2) . .
C19 C20 H20 119.0 . .
C21 C20 H20 119.0 . .
C22 C21 C20 117.2(2) . .
C22 C21 C29 121.7(2) . .
C20 C21 C29 121.0(2) . .
C21 C22 C17 121.9(2) . .
C21 C22 H22 119.1 . .
C17 C22 H22 119.1 . .
C18 S6 C23 100.41(14) . .
C24 C23 S6 113.0(2) . .
C24 C23 H23A 109.0 . .
S6 C23 H23A 109.0 . .
C24 C23 H23B 109.0 . .
S6 C23 H23B 109.0 . .
H23A C23 H23B 107.8 . .
C25 C24 C28 117.8(2) . .
C25 C24 C23 121.9(3) . .
C28 C24 C23 120.2(3) . .
N2 C25 C24 123.5(2) . .
N2 C25 H25 118.2 . .
C24 C25 H25 118.2 . .
C25 N2 C26 117.7(2) . .
C25 N2 Fe2 122.56(18) . .
C26 N2 Fe2 119.78(17) . .
N2 C26 C27 122.8(2) . .
N2 C26 H26 118.6 . .
C27 C26 H26 118.6 . .
C26 C27 C28 119.1(3) . .
C26 C27 H27 120.5 . .
C28 C27 H27 120.5 . .
C27 C28 C24 119.2(3) . .
C27 C28 H28 120.4 . .
C24 C28 H28 120.4 . .
C30A C29 C32A 116.9(8) . .
C30 C29 C32 111.4(6) . .
C30A C29 C21 115.1(4) . .
C30 C29 C21 110.0(4) . .
C32A C29 C21 112.1(7) . .
C32 C29 C21 114.1(5) . .
C30 C29 C31 109.9(5) . .
C32A C29 C31 89.4(7) . .
C32 C29 C31 105.4(6) . .
C21 C29 C31 105.8(4) . .
C30A C29 C31A 103.2(7) . .
C32A C29 C31A 104.7(7) . .
C21 C29 C31A 102.5(4) . .
C31 C29 C31A 140.5(5) . .
C19 S3 C33 105.83(11) . .
C38 C33 C34 120.7(2) . .
C38 C33 S3 115.84(17) . .
C34 C33 S3 123.15(17) . .
C35 C34 C33 117.6(2) . .
C35 C34 S7 120.23(17) . .
C33 C34 S7 122.21(18) . .
C34 C35 C36 120.8(2) . .
C34 C35 S4 123.25(17) . .
C36 C35 S4 115.86(19) . .
C37 C36 C35 121.7(2) . .
C37 C36 H36 119.2 . .
C35 C36 H36 119.2 . .
C36 C37 C38 117.3(2) . .
C36 C37 C45 122.4(2) . .
C38 C37 C45 120.1(2) . .
C33 C38 C37 121.7(2) . .
C33 C38 H38 119.1 . .
C37 C38 H38 119.1 . .
C34 S7 C39 99.14(13) . .
C40 C39 S7 108.6(2) . .
C40 C39 H39A 110.0 . .
S7 C39 H39A 110.0 . .
C40 C39 H39B 110.0 . .
S7 C39 H39B 110.0 . .
H39A C39 H39B 108.4 . .
C44 C40 C41 118.5(3) . .
C44 C40 C39 119.5(3) . .
C41 C40 C39 122.0(3) . .
N3 C41 C40 122.9(3) . .
N3 C41 H41 118.5 . .
C40 C41 H41 118.5 . .
C42 N3 C41 117.3(2) . .
C42 N3 Fe2 117.56(18) . 1_645
C41 N3 Fe2 124.7(2) . 1_645
N3 C42 C43 123.1(3) . .
N3 C42 H42 118.5 . .
C43 C42 H42 118.5 . .
C44 C43 C42 118.9(3) . .
C44 C43 H43 120.6 . .
C42 C43 H43 120.6 . .
C40 C44 C43 119.3(3) . .
C40 C44 H44 120.3 . .
C43 C44 H44 120.3 . .
C46 C45 C37 109.9(2) . .
C46 C45 C47 108.3(3) . .
C37 C45 C47 112.2(2) . .
C46 C45 C48 109.3(3) . .
C37 C45 C48 108.1(2) . .
C47 C45 C48 109.1(3) . .
C45 C46 H46A 109.5 . .
C45 C46 H46B 109.5 . .
H46A C46 H46B 109.5 . .
C45 C46 H46C 109.5 . .
H46A C46 H46C 109.5 . .
H46B C46 H46C 109.5 . .
C45 C47 H47A 109.5 . .
C45 C47 H47B 109.5 . .
H47A C47 H47B 109.5 . .
C45 C47 H47C 109.5 . .
H47A C47 H47C 109.5 . .
H47B C47 H47C 109.5 . .
C45 C48 H48A 109.5 . .
C45 C48 H48B 109.5 . .
H48A C48 H48B 109.5 . .
C45 C48 H48C 109.5 . .
H48A C48 H48C 109.5 . .
H48B C48 H48C 109.5 . .
C35 S4 C49 106.92(11) . .
C50 C49 C54 120.4(2) . .
C50 C49 S4 124.48(16) . .
C54 C49 S4 114.72(18) . .
C49 C50 C51 117.80(19) . .
C49 C50 S8 121.01(17) . .
C51 C50 S8 121.03(18) . .
C52 C51 C50 120.6(2) . .
C52 C51 S1 114.74(18) . .
C50 C51 S1 124.47(17) . .
C53 C52 C51 121.8(2) . .
C53 C52 H52 119.1 . .
C51 C52 H52 119.1 . .
C52 C53 C54 117.4(2) . .
C52 C53 C61 118.6(2) . .
C54 C53 C61 123.9(2) . .
C53 C54 C49 121.8(2) . .
C53 C54 H54 119.1 . .
C49 C54 H54 119.1 . .
C50 S8 C55 102.09(11) . .
C56 C55 S8 108.33(18) . .
C56 C55 H55A 110.0 . .
S8 C55 H55A 110.0 . .
C56 C55 H55B 110.0 . .
S8 C55 H55B 110.0 . .
H55A C55 H55B 108.4 . .
C60 C56 C57 117.6(2) . .
C60 C56 C55 121.4(2) . .
C57 C56 C55 121.1(2) . .
N4 C57 C56 123.6(2) . .
N4 C57 H57 118.2 . .
C56 C57 H57 118.2 . .
C58 N4 C57 117.6(2) . .
C58 N4 Fe1 119.02(16) . 1_565
C57 N4 Fe1 123.14(16) . 1_565
N4 C58 C59 122.7(2) . .
N4 C58 H58 118.7 . .
C59 C58 H58 118.7 . .
C58 C59 C60 119.5(3) . .
C58 C59 H59 120.2 . .
C60 C59 H59 120.2 . .
C59 C60 C56 119.0(2) . .
C59 C60 H60 120.5 . .
C56 C60 H60 120.5 . .
C63 C61 C53 112.3(2) . .
C63 C61 C62 108.5(3) . .
C53 C61 C62 107.9(2) . .
C63 C61 C64 109.7(3) . .
C53 C61 C64 109.1(2) . .
C62 C61 C64 109.4(2) . .
C61 C62 H62A 109.5 . .
C61 C62 H62B 109.5 . .
H62A C62 H62B 109.5 . .
C61 C62 H62C 109.5 . .
H62A C62 H62C 109.5 . .
H62B C62 H62C 109.5 . .
C61 C63 H63A 109.5 . .
C61 C63 H63B 109.5 . .
H63A C63 H63B 109.5 . .
C61 C63 H63C 109.5 . .
H63A C63 H63C 109.5 . .
H63B C63 H63C 109.5 . .
C61 C64 H64A 109.5 . .
C61 C64 H64B 109.5 . .
H64A C64 H64B 109.5 . .
C61 C64 H64C 109.5 . .
H64A C64 H64C 109.5 . .
H64B C64 H64C 109.5 . .
O1 C65 H65A 109.5 . .
O1 C65 H65B 109.5 . .
H65A C65 H65B 109.5 . .
O1 C65 H65C 109.5 . .
H65A C65 H65C 109.5 . .
H65B C65 H65C 109.5 . .
C65 O1 O1 123.2(6) . 2_666
C65 O1 H1 109.5 . .
O1 O1 H1 119.2 2_666 .
H30D C30A H30E 109.5 . .
H30D C30A H30F 109.5 . .
H30E C30A H30F 109.5 . .
H32D C32A H32E 109.5 . .
H32D C32A H32F 109.5 . .
H32E C32A H32F 109.5 . .
H31D C31A H31E 109.5 . .
H31D C31A H31F 109.5 . .
H31E C31A H31F 109.5 . .

loop_
_geom_bond_atom_site_label_1
_geom_bond_atom_site_label_2
_geom_bond_distance
_geom_bond_site_symmetry_2
Fe1 N4 2.2283(19) 2_765
Fe1 N4 2.2283(19) 1_545
Fe1 N1 2.3179(19) 2_755
Fe1 N1 2.3180(19) .
Fe1 Cl1 2.4056(6) .
Fe1 Cl1 2.4057(6) 2_755
Fe2 N2 2.225(2) .
Fe2 N2 2.225(2) 2_676
Fe2 N3 2.289(2) 1_465
Fe2 N3 2.289(2) 2_766
Fe2 Cl2 2.3972(6) .
Fe2 Cl2 2.3972(6) 2_676
S1 C51 1.768(2) .
S1 C1 1.775(2) .
C1 C6 1.398(3) .
C1 C2 1.400(3) .
C2 C3 1.414(3) .
C2 S5 1.771(2) .
C3 C4 1.396(3) .
C3 S2 1.776(2) .
C4 C5 1.395(4) .
C4 H4 0.9500 .
C5 C6 1.387(3) .
C5 C13 1.532(3) .
C6 H6 0.9500 .
S5 C7 1.832(3) .
C7 C8 1.494(4) .
C7 H7A 0.9900 .
C7 H7B 0.9900 .
C8 C12 1.383(3) .
C8 C9 1.395(3) .
C9 N1 1.335(3) .
C9 H9 0.9500 .
N1 C10 1.345(3) .
C10 C11 1.386(3) .
C10 H10 0.9500 .
C11 C12 1.384(4) .
C11 H11 0.9500 .
C12 H12 0.9500 .
C13 C15 1.519(4) .
C13 C14 1.534(4) .
C13 C16 1.534(4) .
C14 H14A 0.9800 .
C14 H14B 0.9800 .
C14 H14C 0.9800 .
C15 H15A 0.9800 .
C15 H15B 0.9800 .
C15 H15C 0.9800 .
C16 H16A 0.9800 .
C16 H16B 0.9800 .
C16 H16C 0.9800 .
S2 C17 1.778(2) .
C17 C22 1.395(3) .
C17 C18 1.406(3) .
C18 C19 1.408(3) .
C18 S6 1.768(2) .
C19 C20 1.391(3) .
C19 S3 1.777(2) .
C20 C21 1.394(3) .
C20 H20 0.9500 .
C21 C22 1.387(4) .
C21 C29 1.531(4) .
C22 H22 0.9500 .
S6 C23 1.832(3) .
C23 C24 1.497(4) .
C23 H23A 0.9900 .
C23 H23B 0.9900 .
C24 C25 1.387(4) .
C24 C28 1.387(4) .
C25 N2 1.337(3) .
C25 H25 0.9500 .
N2 C26 1.339(3) .
C26 C27 1.378(4) .
C26 H26 0.9500 .
C27 C28 1.380(4) .
C27 H27 0.9500 .
C28 H28 0.9500 .
C29 C30A 1.477(9) .
C29 C30 1.485(9) .
C29 C32A 1.502(11) .
C29 C32 1.523(9) .
C29 C31 1.617(9) .
C29 C31A 1.678(11) .
C30 H30A 0.9800 .
C30 H30B 0.9800 .
C30 H30C 0.9800 .
C31 H31A 0.9800 .
C31 H31B 0.9800 .
C31 H31C 0.9800 .
C32 H32A 0.9800 .
C32 H32B 0.9800 .
C32 H32C 0.9800 .
S3 C33 1.779(2) .
C33 C38 1.393(3) .
C33 C34 1.410(3) .
C34 C35 1.396(3) .
C34 S7 1.775(2) .
C35 C36 1.403(3) .
C35 S4 1.781(2) .
C36 C37 1.389(3) .
C36 H36 0.9500 .
C37 C38 1.398(3) .
C37 C45 1.532(3) .
C38 H38 0.9500 .
S7 C39 1.860(4) .
C39 C40 1.495(4) .
C39 H39A 0.9900 .
C39 H39B 0.9900 .
C40 C44 1.369(5) .
C40 C41 1.392(4) .
C41 N3 1.341(3) .
C41 H41 0.9500 .
N3 C42 1.340(4) .
N3 Fe2 2.289(2) 1_645
C42 C43 1.378(4) .
C42 H42 0.9500 .
C43 C44 1.376(5) .
C43 H43 0.9500 .
C44 H44 0.9500 .
C45 C46 1.525(4) .
C45 C47 1.532(4) .
C45 C48 1.535(5) .
C46 H46A 0.9800 .
C46 H46B 0.9800 .
C46 H46C 0.9800 .
C47 H47A 0.9800 .
C47 H47B 0.9800 .
C47 H47C 0.9800 .
C48 H48A 0.9800 .
C48 H48B 0.9800 .
C48 H48C 0.9800 .
S4 C49 1.785(2) .
C49 C50 1.398(3) .
C49 C54 1.402(3) .
C50 C51 1.409(3) .
C50 S8 1.768(2) .
C51 C52 1.393(3) .
C52 C53 1.388(3) .
C52 H52 0.9500 .
C53 C54 1.392(3) .
C53 C61 1.532(3) .
C54 H54 0.9500 .
S8 C55 1.800(3) .
C55 C56 1.508(3) .
C55 H55A 0.9900 .
C55 H55B 0.9900 .
C56 C60 1.383(4) .
C56 C57 1.385(3) .
C57 N4 1.344(3) .
C57 H57 0.9500 .
N4 C58 1.330(3) .
N4 Fe1 2.2283(19) 1_565
C58 C59 1.371(4) .
C58 H58 0.9500 .
C59 C60 1.379(4) .
C59 H59 0.9500 .
C60 H60 0.9500 .
C61 C63 1.527(4) .
C61 C62 1.538(4) .
C61 C64 1.538(4) .
C62 H62A 0.9800 .
C62 H62B 0.9800 .
C62 H62C 0.9800 .
C63 H63A 0.9800 .
C63 H63B 0.9800 .
C63 H63C 0.9800 .
C64 H64A 0.9800 .
C64 H64B 0.9800 .
C64 H64C 0.9800 .
C65 O1 1.282(10) .
C65 H65A 0.9800 .
C65 H65B 0.9800 .
C65 H65C 0.9800 .
O1 O1 1.739(10) 2_666
O1 H1 0.8400 .
C30A H30D 0.9800 .
C30A H30E 0.9800 .
C30A H30F 0.9800 .
C32A H32D 0.9800 .
C32A H32E 0.9800 .
C32A H32F 0.9800 .
C31A H31D 0.9800 .
C31A H31E 0.9800 .
C31A H31F 0.9800 .
